data_7009302
loop_
_publ_author_name
'Ceccato, Augusto S.'
'Neves, Ademir'
'de Brito, Marcos A.'
'Drechsel, Sueli M.'
'Mangrich, Antonio S.'
'Werner, R\"udiger'
'Haase, Wolfgang'
'Bortoluzzi, Adailton J.'

_publ_section_title
;
 Magneto-structural correlation for binuclear octahedral
 vanadium(IV)--oxo complexes. Synthesis, structure and magnetic
 properties of a VIVO2+ complex with a new ligand derived from glycine
;
_journal_issue 10
_journal_name_full 'Journal of the Chemical Society, Dalton Transactions'
_journal_page_first 1573
_journal_paper_doi 10.1039/a909846a
_journal_year 2000
_chemical_formula_moiety
;
C32 H28 N2 O12 V2, 2(C6 H16 N), 4(C H2 Cl2)
;
_chemical_formula_sum 'C48 H68 Cl8 N4 O10 V2'
_chemical_formula_weight 1246.54
_chemical_name_systematic
;
Triethylammonium-bis{[N,N-bis(2-oxyphenyl)glycinate]
oxovanadium(IV)} dichloromethane solvate
;
_space_group_IT_number 2
_symmetry_cell_setting triclinic
_symmetry_space_group_name_Hall '-P 1'
_symmetry_space_group_name_H-M 'P -1'
_atom_sites_solution_hydrogens geom
_atom_sites_solution_primary direct
_atom_sites_solution_secondary difmap
_audit_creation_method 'SHELXL97 and manual editing'
_cell_angle_alpha 98.11(3)
_cell_angle_beta 102.00(3)
_cell_angle_gamma 110.17(3)
_cell_formula_units_Z 1
_cell_length_a 10.638(2)
_cell_length_b 11.380(2)
_cell_length_c 13.512(2)
_cell_measurement_reflns_used 25
_cell_measurement_temperature 203(2)
_cell_measurement_theta_max 13.85
_cell_measurement_theta_min 7.57
_cell_volume 1461.0(6)
_computing_cell_refinement
;
SET4 in CAD4 EXPRESS (Enraf-Nonius, 1994)  
;
_computing_data_collection 'CAD4-EXPRESS (Enraf-Nonius, 1994)'
_computing_data_reduction 'HELENA (Spek, 1996)'
_computing_molecular_graphics
;
ZORTEP (Zsolnai et al., 1996)
;
_computing_publication_material
;
SHELXL97. All calculations were performed on a PC/Pentim II  computer
running LINUX.
;
_computing_structure_refinement 'SHELXL-97 (Sheldrick, 1997b)'
_computing_structure_solution 'SHELXS-97 (Sheldrick, 1997a)'
_diffrn_ambient_temperature 293(2)
_diffrn_measured_fraction_theta_full 0.996
_diffrn_measured_fraction_theta_max 0.996
_diffrn_measurement_device_type 'Enraf-Nonius CAD-4 diffractometer'
_diffrn_measurement_method \w--2\q
_diffrn_radiation_monochromator graphite
_diffrn_radiation_source 'fine-focus sealed tube'
_diffrn_radiation_type MoK\a
_diffrn_radiation_wavelength 0.71073
_diffrn_reflns_av_R_equivalents 0.0274
_diffrn_reflns_av_sigmaI/netI 0.0187
_diffrn_reflns_limit_h_max 12
_diffrn_reflns_limit_h_min 0
_diffrn_reflns_limit_k_max 12
_diffrn_reflns_limit_k_min -13
_diffrn_reflns_limit_l_max 15
_diffrn_reflns_limit_l_min -16
_diffrn_reflns_number 5432
_diffrn_reflns_theta_full 25.00
_diffrn_reflns_theta_max 25.00
_diffrn_reflns_theta_min 3.17
_diffrn_standards_decay_% 4.1
_diffrn_standards_interval_time '60 min'
_diffrn_standards_number 3
_exptl_absorpt_coefficient_mu 0.741
_exptl_absorpt_correction_T_max 0.9999
_exptl_absorpt_correction_T_min 0.9143
_exptl_absorpt_correction_type psi-scan
_exptl_absorpt_process_details 'PLATON (Spek, 1990)'
_exptl_crystal_colour violet
_exptl_crystal_density_diffrn 1.417
_exptl_crystal_density_method 'not measured'
_exptl_crystal_description prism
_exptl_crystal_F_000 646
_exptl_crystal_size_max 0.50
_exptl_crystal_size_mid 0.50
_exptl_crystal_size_min 0.50
_refine_diff_density_max 0.515
_refine_diff_density_min -0.734
_refine_diff_density_rms 0.064
_refine_ls_extinction_coef 0.0031(14)
_refine_ls_extinction_expression Fc^*^=3DkFc[1+0.001xFc^2^\l^3^/sin(2\q)]^-1/4^
_refine_ls_extinction_method SHELXL
_refine_ls_goodness_of_fit_ref 1.066
_refine_ls_hydrogen_treatment mixed
_refine_ls_matrix_type full
_refine_ls_number_parameters 348
_refine_ls_number_reflns 5133
_refine_ls_number_restraints 43
_refine_ls_restrained_S_all 1.101
_refine_ls_R_factor_all 0.0476
_refine_ls_R_factor_gt 0.0406
_refine_ls_shift/su_max 0.001
_refine_ls_shift/su_mean 0.000
_refine_ls_structure_factor_coef Fsqd
_refine_ls_weighting_details 'w=3D1/[\s^2^(Fo^2^)+(0.0681P)^2^+0.8873P] where P=3D(Fo^2^+2Fc^2^)/3'
_refine_ls_weighting_scheme calc
_refine_ls_wR_factor_gt 0.1105
_refine_ls_wR_factor_ref 0.1149
_reflns_number_gt 4570
_reflns_number_total 5133
_reflns_threshold_expression I>2\s(I)
_cod_data_source_file a909846a.txt
_cod_data_source_block 9/02385B
_cod_depositor_comments
;
The following automatic conversions were performed:
'_symmetry_cell_setting' value 'Triclinic' changed to 'triclinic'
according to '/home/saulius/struct/CIF-dictionaries/cif_core.dic'
dictionary named 'cif_core.dic' version 2.4.1 from 2010-06-29.

Automatic conversion script
Id: cif_fix_enum 1527 2010-12-29 10:47:43Z saulius 

The following automatic conversions were performed:

'_refine_ls_weighting_scheme' value 'calc
w=3D1/[\s^2^(Fo^2^)+(0.0681P)^2^+0.8873P] where P=3D(Fo^2^+2Fc^2^)/3'
was changed to 'calc'. New tag '_refine_ls_weighting_details' was
created. The value of the new tag was set to
'w=3D1/[\s^2^(Fo^2^)+(0.0681P)^2^+0.8873P] where
P=3D(Fo^2^+2Fc^2^)/3'.

Automatic conversion script
Id: cif_fix_values 3143 2015-03-26 13:38:13Z robertas 
;
_cod_original_cell_volume 1461.0(4)
_cod_database_code 7009302

loop_
_symmetry_equiv_pos_as_xyz
'x, y, z'
'-x, -y, -z'

loop_
_atom_site_label
_atom_site_type_symbol
_atom_site_fract_x
_atom_site_fract_y
_atom_site_fract_z
_atom_site_U_iso_or_equiv
_atom_site_adp_type
_atom_site_occupancy
_atom_site_calc_flag
_atom_site_refinement_flags
_atom_site_disorder_assembly
_atom_site_disorder_group
V1 V 0.54336(4) 0.94422(3) 0.59474(3) 0.02129(14) Uani 1 d . . .
O1 O 0.69705(16) 1.05088(15) 0.65300(12) 0.0294(4) Uani 1 d . . .
O2 O 0.36293(16) 0.77177(14) 0.50926(12) 0.0273(3) Uani 1 d . . .
O3 O 0.26460(17) 0.55819(15) 0.48578(14) 0.0369(4) Uani 1 d . . .
O10 O 0.47505(17) 0.90904(15) 0.71489(12) 0.0296(4) Uani 1 d . . .
O20 O 0.56124(15) 0.94190(14) 0.44359(11) 0.0239(3) Uani 1 d . . .
N1 N 0.61691(18) 0.79208(17) 0.60899(14) 0.0226(4) Uani 1 d . . .
C1 C 0.4999(2) 0.6652(2) 0.58679(17) 0.0248(5) Uani 1 d . . .
H1A H 0.4864 0.6442 0.6519 0.030 Uiso 1 calc R . .
H1B H 0.5239 0.5995 0.5507 0.030 Uiso 1 calc R . .
C2 C 0.3655(2) 0.6641(2) 0.52113(17) 0.0256(5) Uani 1 d . . .
C10 C 0.7093(2) 0.8193(2) 0.71599(17) 0.0279(5) Uani 1 d . . .
H10A H 0.7865 0.9013 0.7290 0.033 Uiso 1 calc R . .
H10B H 0.7478 0.7536 0.7194 0.033 Uiso 1 calc R . .
C11 C 0.6374(2) 0.8234(2) 0.80036(17) 0.0278(5) Uani 1 d . . .
C12 C 0.5293(2) 0.8705(2) 0.79618(17) 0.0261(5) Uani 1 d . . .
C13 C 0.4757(3) 0.8738(2) 0.88261(19) 0.0337(5) Uani 1 d . . .
H13A H 0.4051 0.9045 0.8818 0.040 Uiso 1 calc R . .
C14 C 0.5245(3) 0.8329(3) 0.9690(2) 0.0423(6) Uani 1 d . . .
H14A H 0.4875 0.8376 1.0254 0.051 Uiso 1 calc R . .
C15 C 0.6273(3) 0.7855(3) 0.9720(2) 0.0489(7) Uani 1 d . . .
H15A H 0.6598 0.7572 1.0296 0.059 Uiso 1 calc R . .
C16 C 0.6818(3) 0.7804(3) 0.8880(2) 0.0402(6) Uani 1 d . . .
H16A H 0.7506 0.7472 0.8898 0.048 Uiso 1 calc R . .
C20 C 0.7040(2) 0.7936(2) 0.53476(18) 0.0265(5) Uani 1 d . . .
H20A H 0.7492 0.7339 0.5461 0.032 Uiso 1 calc R . .
H20B H 0.7764 0.8790 0.5499 0.032 Uiso 1 calc R . .
C21 C 0.6229(2) 0.7585(2) 0.42234(17) 0.0252(5) Uani 1 d . . .
C22 C 0.5570(2) 0.8355(2) 0.38017(17) 0.0242(4) Uani 1 d . . .
C23 C 0.4905(2) 0.8025(2) 0.27429(18) 0.0287(5) Uani 1 d . . .
H23A H 0.4478 0.8535 0.2458 0.034 Uiso 1 calc R . .
C24 C 0.4875(3) 0.6938(2) 0.21088(19) 0.0333(5) Uani 1 d . . .
H24A H 0.4430 0.6728 0.1401 0.040 Uiso 1 calc R . .
C25 C 0.5501(3) 0.6162(2) 0.2521(2) 0.0354(6) Uani 1 d . . .
H25A H 0.5472 0.5430 0.2096 0.042 Uiso 1 calc R . .
C26 C 0.6168(2) 0.6491(2) 0.35701(19) 0.0307(5) Uani 1 d . . .
H26A H 0.6587 0.5971 0.3848 0.037 Uiso 1 calc R . .
N1N N 0.0612(2) 0.5897(2) 0.34320(17) 0.0317(4) Uani 1 d . . .
H1NA H 0.121(3) 0.590(3) 0.394(2) 0.043(8) Uiso 1 d . . .
C11N C -0.0648(3) 0.4706(3) 0.3314(2) 0.0452(7) Uani 1 d . . .
H11A H -0.0930 0.4758 0.3951 0.054 Uiso 1 calc R . .
H11B H -0.0393 0.3966 0.3222 0.054 Uiso 1 calc R . .
C12N C -0.1874(3) 0.4491(4) 0.2417(3) 0.0741(12) Uani 1 d . . .
H12B H -0.2635 0.3717 0.2392 0.111 Uiso 1 calc R . .
H12C H -0.1615 0.4413 0.1778 0.111 Uiso 1 calc R . .
H12D H -0.2153 0.5208 0.2508 0.111 Uiso 1 calc R . .
C21N C 0.1170(3) 0.5926(3) 0.2501(2) 0.0446(6) Uani 1 d . . .
H21A H 0.2000 0.6705 0.2650 0.054 Uiso 1 calc R . .
H21B H 0.0483 0.5958 0.1920 0.054 Uiso 1 calc R . .
C22N C 0.1526(3) 0.4783(3) 0.2193(3) 0.0547(8) Uani 1 d . . .
H22B H 0.1881 0.4856 0.1597 0.082 Uiso 1 calc R . .
H22C H 0.0705 0.4009 0.2026 0.082 Uiso 1 calc R . .
H22D H 0.2221 0.4755 0.2760 0.082 Uiso 1 calc R . .
C31N C 0.0397(3) 0.7115(2) 0.3744(2) 0.0409(6) Uani 1 d . . .
H31A H 0.1196 0.7840 0.3719 0.049 Uiso 1 calc R . .
H31B H -0.0417 0.7096 0.3248 0.049 Uiso 1 calc R . .
C32N C 0.0204(3) 0.7304(3) 0.4812(2) 0.0493(7) Uani 1 d . . .
H32A H 0.0071 0.8094 0.4976 0.074 Uiso 1 calc R . .
H32B H 0.1014 0.7341 0.5308 0.074 Uiso 1 calc R . .
H32C H -0.0599 0.6598 0.4838 0.074 Uiso 1 calc R . .
C41 C 0.1983(3) 0.9884(3) 0.7413(3) 0.0532(8) Uani 1 d . . .
H41A H 0.2666 1.0586 0.7974 0.064 Uiso 1 calc R . .
H41B H 0.2480 0.9533 0.7009 0.064 Uiso 1 calc R . .
Cl42 Cl 0.09799(9) 0.86788(9) 0.79403(8) 0.0684(3) Uani 1 d . . .
Cl43 Cl 0.09310(9) 1.04762(8) 0.66132(8) 0.0633(3) Uani 1 d . . .
C51 C 0.1641(4) 0.8592(4) 1.0855(3) 0.0740(11) Uani 1 d D . .
Cl52 Cl 0.1595(7) 0.7110(4) 1.0216(4) 0.0666(14) Uani 0.50 d PDU . .
Cl53 Cl 0.0070(4) 0.8635(4) 1.0736(4) 0.0978(13) Uani 0.50 d PDU . .
Cl52' Cl 0.1798(7) 0.7272(6) 1.0282(6) 0.095(2) Uani 0.50 d PDU . .
Cl53' Cl -0.0210(6) 0.8068(7) 1.0927(4) 0.154(3) Uani 0.50 d PDU . .

loop_
_atom_site_aniso_label
_atom_site_aniso_U_11
_atom_site_aniso_U_22
_atom_site_aniso_U_33
_atom_site_aniso_U_23
_atom_site_aniso_U_13
_atom_site_aniso_U_12
V1 0.0229(2) 0.0150(2) 0.0272(2) 0.00793(14) 0.00753(15) 0.00734(15)
O1 0.0289(8) 0.0209(8) 0.0349(9) 0.0075(6) 0.0061(7) 0.0067(7)
O2 0.0251(8) 0.0202(8) 0.0364(9) 0.0117(6) 0.0060(7) 0.0080(6)
O3 0.0299(9) 0.0197(8) 0.0505(10) 0.0101(7) 0.0013(8) 0.0021(7)
O10 0.0345(9) 0.0318(9) 0.0338(9) 0.0179(7) 0.0148(7) 0.0192(7)
O20 0.0286(8) 0.0180(7) 0.0288(8) 0.0077(6) 0.0102(6) 0.0111(6)
N1 0.0219(9) 0.0175(9) 0.0286(9) 0.0075(7) 0.0064(7) 0.0075(7)
C1 0.0280(11) 0.0157(10) 0.0303(11) 0.0076(8) 0.0079(9) 0.0072(9)
C2 0.0259(11) 0.0228(11) 0.0284(11) 0.0082(9) 0.0097(9) 0.0076(9)
C10 0.0247(11) 0.0266(11) 0.0326(12) 0.0084(9) 0.0031(9) 0.0125(9)
C11 0.0301(12) 0.0223(11) 0.0284(11) 0.0052(9) 0.0040(9) 0.0095(9)
C12 0.0287(11) 0.0175(10) 0.0296(11) 0.0072(9) 0.0065(9) 0.0061(9)
C13 0.0360(13) 0.0333(13) 0.0336(12) 0.0095(10) 0.0114(10) 0.0137(11)
C14 0.0516(16) 0.0491(16) 0.0312(13) 0.0146(12) 0.0155(12) 0.0210(13)
C15 0.0643(19) 0.0602(19) 0.0324(14) 0.0202(13) 0.0106(13) 0.0341(16)
C16 0.0452(15) 0.0476(16) 0.0328(13) 0.0116(11) 0.0046(11) 0.0268(13)
C20 0.0241(11) 0.0249(11) 0.0358(12) 0.0112(9) 0.0110(9) 0.0126(9)
C21 0.0263(11) 0.0221(11) 0.0323(12) 0.0105(9) 0.0140(9) 0.0103(9)
C22 0.0254(11) 0.0183(10) 0.0317(11) 0.0088(9) 0.0130(9) 0.0075(8)
C23 0.0348(12) 0.0250(11) 0.0316(12) 0.0117(9) 0.0122(10) 0.0142(10)
C24 0.0405(13) 0.0296(12) 0.0306(12) 0.0065(10) 0.0115(10) 0.0135(11)
C25 0.0453(14) 0.0254(12) 0.0393(13) 0.0055(10) 0.0173(11) 0.0158(11)
C26 0.0354(13) 0.0226(11) 0.0419(13) 0.0117(10) 0.0169(11) 0.0154(10)
N1N 0.0264(10) 0.0283(11) 0.0392(11) 0.0120(9) 0.0077(9) 0.0082(9)
C11N 0.0409(15) 0.0269(13) 0.0600(18) 0.0048(12) 0.0229(13) 0.0007(11)
C12N 0.0331(16) 0.072(2) 0.086(3) -0.026(2) 0.0063(16) 0.0060(16)
C21N 0.0414(15) 0.0456(16) 0.0527(16) 0.0207(13) 0.0225(13) 0.0145(13)
C22N 0.0520(18) 0.0505(18) 0.064(2) 0.0096(15) 0.0266(15) 0.0184(15)
C31N 0.0400(14) 0.0275(13) 0.0566(16) 0.0153(12) 0.0120(12) 0.0134(11)
C32N 0.0480(16) 0.0413(16) 0.0634(19) 0.0088(14) 0.0193(14) 0.0219(13)
C41 0.0388(15) 0.0428(17) 0.074(2) 0.0211(15) 0.0125(14) 0.0103(13)
Cl42 0.0610(5) 0.0599(5) 0.0973(7) 0.0457(5) 0.0304(5) 0.0234(4)
Cl43 0.0601(5) 0.0529(5) 0.0900(6) 0.0360(4) 0.0233(4) 0.0284(4)
C51 0.079(3) 0.059(2) 0.060(2) -0.0008(17) -0.0029(19) 0.017(2)
Cl52 0.104(3) 0.0543(13) 0.0465(18) 0.0050(11) 0.0253(18) 0.0360(14)
Cl53 0.0706(15) 0.118(3) 0.098(3) -0.008(2) 0.0028(16) 0.0529(17)
Cl52' 0.073(2) 0.167(5) 0.067(3) 0.041(3) 0.0256(17) 0.062(3)
Cl53' 0.171(5) 0.290(8) 0.092(2) 0.063(4) 0.043(3) 0.187(6)

loop_
_atom_type_symbol
_atom_type_description
_atom_type_scat_dispersion_real
_atom_type_scat_dispersion_imag
_atom_type_scat_source
C C 0.0033 0.0016 'International Tables Vol C Tables 4.2.6.8 and 6.1.1.4'
H H 0.0000 0.0000 'International Tables Vol C Tables 4.2.6.8 and 6.1.1.4'
N N 0.0061 0.0033 'International Tables Vol C Tables 4.2.6.8 and 6.1.1.4'
O O 0.0106 0.0060 'International Tables Vol C Tables 4.2.6.8 and 6.1.1.4'
Cl Cl 0.1484 0.1585 'International Tables Vol C Tables 4.2.6.8 and 6.1.1.4'
V V 0.3005 0.5294 'International Tables Vol C Tables 4.2.6.8 and 6.1.1.4'

loop_
_geom_angle_atom_site_label_1
_geom_angle_atom_site_label_2
_geom_angle_atom_site_label_3
_geom_angle
_geom_angle_site_symmetry_1
_geom_angle_site_symmetry_3
_geom_angle_publ_flag
O1 V1 O10 99.77(8) . . ?
O1 V1 O20 100.85(7) . 2_676 ?
O10 V1 O20 95.92(7) . 2_676 ?
O1 V1 O20 96.45(8) . . ?
O10 V1 O20 163.77(7) . . ?
O20 V1 O20 81.38(7) 2_676 . ?
O1 V1 N1 90.94(8) . . ?
O10 V1 N1 86.11(7) . . ?
O20 V1 N1 167.48(7) 2_676 . ?
O20 V1 N1 93.22(7) . . ?
O1 V1 O2 166.44(7) . . ?
O10 V1 O2 84.49(7) . . ?
O20 V1 O2 91.43(6) 2_676 . ?
O20 V1 O2 79.60(7) . . ?
N1 V1 O2 76.44(7) . . ?
C2 O2 V1 117.98(14) . . ?
C12 O10 V1 129.19(14) . . ?
C22 O20 V1 126.69(14) . 2_676 ?
C22 O20 V1 122.20(13) . . ?
V1 O20 V1 98.62(7) 2_676 . ?
C1 N1 C10 109.47(17) . . ?
C1 N1 C20 111.43(17) . . ?
C10 N1 C20 107.48(17) . . ?
C1 N1 V1 111.72(13) . . ?
C10 N1 V1 109.80(13) . . ?
C20 N1 V1 106.82(13) . . ?
N1 C1 C2 112.10(17) . . ?
O3 C2 O2 125.1(2) . . ?
O3 C2 C1 117.81(19) . . ?
O2 C2 C1 117.01(19) . . ?
N1 C10 C11 114.03(18) . . ?
C16 C11 C12 118.8(2) . . ?
C16 C11 C10 117.7(2) . . ?
C12 C11 C10 123.5(2) . . ?
O10 C12 C13 118.7(2) . . ?
O10 C12 C11 124.0(2) . . ?
C13 C12 C11 117.3(2) . . ?
C14 C13 C12 122.2(2) . . ?
C15 C14 C13 120.3(2) . . ?
C14 C15 C16 119.0(2) . . ?
C15 C16 C11 122.4(2) . . ?
N1 C20 C21 113.85(18) . . ?
C26 C21 C22 119.0(2) . . ?
C26 C21 C20 119.2(2) . . ?
C22 C21 C20 121.8(2) . . ?
O20 C22 C23 121.2(2) . . ?
O20 C22 C21 119.4(2) . . ?
C23 C22 C21 119.3(2) . . ?
C24 C23 C22 120.4(2) . . ?
C25 C24 C23 120.6(2) . . ?
C26 C25 C24 119.1(2) . . ?
C25 C26 C21 121.5(2) . . ?
H1NA N1N C21N 109(2) . . ?
H1NA N1N C31N 105(2) . . ?
C21N N1N C31N 110.0(2) . . ?
H1NA N1N C11N 105(2) . . ?
C21N N1N C11N 114.1(2) . . ?
C31N N1N C11N 113.1(2) . . ?
N1N C11N C12N 114.3(3) . . ?
N1N C21N C22N 113.2(2) . . ?
C32N C31N N1N 112.6(2) . . ?
Cl43 C41 Cl42 111.41(17) . . ?
Cl53 C51 Cl52 113.4(3) . . ?
Cl53 C51 Cl52' 120.0(4) . . ?
Cl52' C51 Cl52 6.6(4) . . ?
Cl53 C51 Cl53' 22.4(2) . . ?
Cl52' C51 Cl53' 105.9(4) . . ?
Cl52 C51 Cl53' 99.4(4) . . ?
Cl53' Cl53 C51 95.9(7) . . ?
Cl53 Cl53' C51 61.8(7) . . ?

loop_
_geom_bond_atom_site_label_1
_geom_bond_atom_site_label_2
_geom_bond_distance
_geom_bond_site_symmetry_2
_geom_bond_publ_flag
V1 O1 1.6102(18) . ?
V1 O10 1.9487(16) . ?
V1 O20 2.0323(15) 2_676 ?
V1 O20 2.0876(15) . ?
V1 N1 2.1476(18) . ?
V1 O2 2.1703(19) . ?
O2 C2 1.267(3) . ?
O3 C2 1.251(3) . ?
O10 C12 1.334(3) . ?
O20 C22 1.362(3) . ?
O20 V1 2.0323(15) 2_676 ?
N1 C1 1.486(3) . ?
N1 C10 1.492(3) . ?
N1 C20 1.498(3) . ?
C1 C2 1.513(3) . ?
C10 C11 1.504(3) . ?
C11 C16 1.399(3) . ?
C11 C12 1.421(3) . ?
C12 C13 1.404(3) . ?
C13 C14 1.385(4) . ?
C14 C15 1.373(4) . ?
C15 C16 1.379(4) . ?
C20 C21 1.502(3) . ?
C21 C26 1.394(3) . ?
C21 C22 1.409(3) . ?
C22 C23 1.390(3) . ?
C23 C24 1.388(3) . ?
C24 C25 1.387(4) . ?
C25 C26 1.379(4) . ?
N1N H1NA 0.84(3) . ?
N1N C21N 1.498(3) . ?
N1N C31N 1.498(3) . ?
N1N C11N 1.502(3) . ?
C11N C12N 1.506(5) . ?
C21N C22N 1.504(4) . ?
C31N C32N 1.497(4) . ?
C41 Cl43 1.759(3) . ?
C41 Cl42 1.764(3) . ?
C51 Cl53 1.664(6) . ?
C51 Cl52' 1.669(7) . ?
C51 Cl52 1.763(5) . ?
C51 Cl53' 1.879(7) . ?
Cl53 Cl53' 0.719(8) . ?

loop_
_geom_hbond_atom_site_label_D
_geom_hbond_atom_site_label_H
_geom_hbond_atom_site_label_A
_geom_hbond_distance_DH
_geom_hbond_distance_HA
_geom_hbond_distance_DA
_geom_hbond_angle_DHA
_geom_hbond_site_symmetry_A
_geom_hbond_publ_flag
N1N H1NA O2 0.84(3) 2.66(3) 3.277(3) 131(3) . .
N1N H1NA O3 0.84(3) 1.92(3) 2.742(3) 165(3) . .
